data_1504069
loop_
_publ_author_name
'Wu, Mei'
'Wang, Bin'
'Wang, Shoufeng'
'Xia, Chungu'
'Sun, Wei'

_publ_section_title
;
 Asymmetric epoxidation of olefins with chiral bioinspired manganese
 complexes.
;
_journal_issue 16
_journal_name_full 'Organic letters'
_journal_page_first 3622
_journal_page_last 3625
_journal_paper_doi 10.1021/ol901400m
_journal_volume 11
_journal_year 2009
_chemical_formula_sum 'C34 H36 F6 Mn N4 O6 S2'
_chemical_formula_weight 829.73
_chemical_name_systematic
; 
 ? 
;
_space_group_IT_number 96
_symmetry_cell_setting tetragonal
_symmetry_space_group_name_Hall 'P 4nw 2abw'
_symmetry_space_group_name_H-M 'P 43 21 2'
_atom_sites_solution_hydrogens geom
_atom_sites_solution_primary direct
_atom_sites_solution_secondary difmap
_audit_creation_method SHELXL-97
_cell_angle_alpha 90.00
_cell_angle_beta 90.00
_cell_angle_gamma 90.00
_cell_formula_units_Z 4
_cell_length_a 15.0588(13)
_cell_length_b 15.0588(13)
_cell_length_c 15.8270(16)
_cell_measurement_reflns_used 5141
_cell_measurement_temperature 293(2)
_cell_measurement_theta_max 22.771
_cell_measurement_theta_min 2.305
_cell_volume 3589.0(6)
_computing_cell_refinement 'Bruker SMART'
_computing_data_collection 'Bruker SMART'
_computing_data_reduction 'Bruker SAINT'
_computing_molecular_graphics 'Bruker SHELXTL'
_computing_publication_material 'Bruker SHELXTL'
_computing_structure_refinement 'SHELXL-97 (Sheldrick, 1997)'
_computing_structure_solution 'SHELXS-97 (Sheldrick, 1990)'
_diffrn_ambient_temperature 293(2)
_diffrn_measured_fraction_theta_full 1.000
_diffrn_measured_fraction_theta_max 1.000
_diffrn_measurement_device_type 'CCD area detector'
_diffrn_measurement_method 'phi and omega scans'
_diffrn_radiation_monochromator graphite
_diffrn_radiation_source 'fine-focus sealed tube'
_diffrn_radiation_type MoK\a
_diffrn_radiation_wavelength 0.71073
_diffrn_reflns_av_R_equivalents 0.0548
_diffrn_reflns_av_sigmaI/netI 0.0452
_diffrn_reflns_limit_h_max 17
_diffrn_reflns_limit_h_min -17
_diffrn_reflns_limit_k_max 17
_diffrn_reflns_limit_k_min -12
_diffrn_reflns_limit_l_max 11
_diffrn_reflns_limit_l_min -18
_diffrn_reflns_number 14938
_diffrn_reflns_theta_full 25.01
_diffrn_reflns_theta_max 25.01
_diffrn_reflns_theta_min 1.87
_exptl_absorpt_coefficient_mu 0.566
_exptl_absorpt_correction_T_max 0.7969
_exptl_absorpt_correction_T_min 0.7847
_exptl_absorpt_correction_type multi-scan
_exptl_absorpt_process_details sadabs
_exptl_crystal_density_diffrn 1.536
_exptl_crystal_density_method 'not measured'
_exptl_crystal_F_000 1708
_exptl_crystal_size_max 0.45
_exptl_crystal_size_mid 0.43
_exptl_crystal_size_min 0.42
_refine_diff_density_max 0.252
_refine_diff_density_min -0.192
_refine_diff_density_rms 0.051
_refine_ls_abs_structure_details 'Flack H D (1983), Acta Cryst. A39, 876-881'
_refine_ls_abs_structure_Flack -0.02(3)
_refine_ls_extinction_method none
_refine_ls_goodness_of_fit_ref 1.102
_refine_ls_hydrogen_treatment constr
_refine_ls_matrix_type full
_refine_ls_number_parameters 241
_refine_ls_number_reflns 3163
_refine_ls_number_restraints 0
_refine_ls_restrained_S_all 1.102
_refine_ls_R_factor_all 0.0643
_refine_ls_R_factor_gt 0.0374
_refine_ls_shift/su_max 0.001
_refine_ls_shift/su_mean 0.000
_refine_ls_structure_factor_coef Fsqd
_refine_ls_weighting_details 'calc w=1/[\s^2^(Fo^2^)+(0.0276P)^2^+1.9609P] where P=(Fo^2^+2Fc^2^)/3'
_refine_ls_weighting_scheme calc
_refine_ls_wR_factor_gt 0.0737
_refine_ls_wR_factor_ref 0.0899
_reflns_number_gt 2439
_reflns_number_total 3163
_reflns_threshold_expression >2sigma(I)
_cod_data_source_file ol901400m_si_002.cif
_cod_data_source_block 081030d
_cod_depositor_comments
;
The following automatic conversions were performed:

'_symmetry_cell_setting' value 'Tetragonal' changed to 'tetragonal'
according to /home/saulius/struct/CIF-dictionaries/cif_core.dic
dictionary named 'cif_core.dic' version 2.4.2 from 2011-04-26.

Automatic conversion script
Id: cif_fix_values 1715 2011-07-08 13:25:40Z adriana 
;
_cod_original_sg_symbol_H-M P4(3)2(1)2
_cod_database_code 1504069

loop_
_symmetry_equiv_pos_as_xyz
'x, y, z'
'-x, -y, z+1/2'
'-y+1/2, x+1/2, z+3/4'
'y+1/2, -x+1/2, z+1/4'
'-x+1/2, y+1/2, -z+3/4'
'x+1/2, -y+1/2, -z+1/4'
'y, x, -z'
'-y, -x, -z+1/2'

loop_
_atom_site_label
_atom_site_type_symbol
_atom_site_fract_x
_atom_site_fract_y
_atom_site_fract_z
_atom_site_U_iso_or_equiv
_atom_site_adp_type
_atom_site_occupancy
_atom_site_symmetry_multiplicity
_atom_site_calc_flag
_atom_site_refinement_flags
Mn1 Mn 0.32698(3) 0.32698(3) 0.0000 0.03211(19) Uani 1 2 d S
F1 F 0.3893(2) 0.6769(2) 0.1193(2) 0.1043(11) Uani 1 1 d .
F2 F 0.4115(2) 0.5437(2) 0.1572(2) 0.1094(12) Uani 1 1 d .
F3 F 0.4706(2) 0.5939(2) 0.0448(3) 0.1124(12) Uani 1 1 d .
N1 N 0.31412(18) 0.17784(18) 0.02436(15) 0.0322(6) Uani 1 1 d .
N2 N 0.31269(19) 0.31319(19) -0.14032(16) 0.0350(7) Uani 1 1 d .
O1 O 0.3242(2) 0.47077(15) 0.00824(18) 0.0577(8) Uani 1 1 d .
O2 O 0.2994(2) 0.62046(18) -0.03701(17) 0.0626(8) Uani 1 1 d .
O3 O 0.2317(2) 0.5659(2) 0.0912(2) 0.0697(9) Uani 1 1 d .
S1 S 0.30215(7) 0.56045(6) 0.03159(6) 0.0446(3) Uani 1 1 d .
C1 C 0.2163(2) 0.1583(2) 0.0296(2) 0.0326(8) Uani 1 1 d .
H1 H 0.1975 0.1705 0.0877 0.039 Uiso 1 1 calc R
C2 C 0.1940(2) 0.0607(2) 0.0108(2) 0.0407(9) Uani 1 1 d .
H2A H 0.2075 0.0482 -0.0479 0.049 Uiso 1 1 calc R
H2B H 0.2314 0.0229 0.0454 0.049 Uiso 1 1 calc R
C3 C 0.0975(3) 0.0380(3) 0.0276(3) 0.0512(11) Uani 1 1 d .
H3A H 0.0838 0.0474 0.0868 0.061 Uiso 1 1 calc R
H3B H 0.0867 -0.0239 0.0143 0.061 Uiso 1 1 calc R
C4 C 0.3646(2) 0.1651(2) 0.1060(2) 0.0350(9) Uani 1 1 d .
H4 H 0.4262 0.1807 0.0923 0.042 Uiso 1 1 calc R
C5 C 0.2333(2) 0.3361(2) -0.1708(2) 0.0316(8) Uani 1 1 d .
C6 C 0.2190(3) 0.3397(2) -0.2577(2) 0.0418(9) Uani 1 1 d .
H6 H 0.1652 0.3602 -0.2790 0.050 Uiso 1 1 calc R
C7 C 0.2855(3) 0.3125(3) -0.3117(2) 0.0480(10) Uani 1 1 d .
H7 H 0.2759 0.3126 -0.3698 0.058 Uiso 1 1 calc R
C8 C 0.3648(3) 0.2855(3) -0.2804(2) 0.0456(10) Uani 1 1 d .
H8 H 0.4100 0.2665 -0.3161 0.055 Uiso 1 1 calc R
C9 C 0.3763(3) 0.2870(3) -0.1941(2) 0.0421(9) Uani 1 1 d .
H9 H 0.4307 0.2690 -0.1721 0.051 Uiso 1 1 calc R
C10 C 0.3583(2) 0.1277(2) -0.0433(2) 0.0405(10) Uani 1 1 d .
H10A H 0.3592 0.0658 -0.0290 0.061 Uiso 1 1 calc R
H10B H 0.4181 0.1488 -0.0498 0.061 Uiso 1 1 calc R
H10C H 0.3265 0.1359 -0.0953 0.061 Uiso 1 1 calc R
C11 C 0.3696(3) 0.0708(2) 0.1409(2) 0.0395(10) Uani 1 1 d .
C12 C 0.3030(3) 0.0330(3) 0.1895(2) 0.0496(10) Uani 1 1 d .
H12 H 0.2504 0.0642 0.1982 0.059 Uiso 1 1 calc R
C13 C 0.3132(4) -0.0494(3) 0.2250(3) 0.0645(14) Uani 1 1 d .
H13 H 0.2679 -0.0736 0.2576 0.077 Uiso 1 1 calc R
C14 C 0.3904(4) -0.0963(3) 0.2125(3) 0.0757(16) Uani 1 1 d .
H14 H 0.3974 -0.1519 0.2372 0.091 Uiso 1 1 calc R
C15 C 0.4564(4) -0.0616(3) 0.1642(3) 0.0690(16) Uani 1 1 d .
H15 H 0.5081 -0.0941 0.1555 0.083 Uiso 1 1 calc R
C16 C 0.4477(3) 0.0217(3) 0.1277(3) 0.0486(11) Uani 1 1 d .
H16 H 0.4932 0.0448 0.0946 0.058 Uiso 1 1 calc R
C17 C 0.3979(4) 0.5949(3) 0.0933(3) 0.0677(14) Uani 1 1 d .

loop_
_atom_site_aniso_label
_atom_site_aniso_U_11
_atom_site_aniso_U_22
_atom_site_aniso_U_33
_atom_site_aniso_U_23
_atom_site_aniso_U_13
_atom_site_aniso_U_12
Mn1 0.0334(3) 0.0334(3) 0.0295(4) -0.0016(2) 0.0016(2) 0.0008(4)
F1 0.139(3) 0.067(2) 0.107(2) -0.026(2) -0.044(2) -0.013(2)
F2 0.132(3) 0.098(3) 0.098(2) 0.029(2) -0.063(2) -0.012(2)
F3 0.071(2) 0.114(3) 0.153(3) 0.003(3) -0.012(2) -0.0122(19)
N1 0.0324(16) 0.0352(16) 0.0291(14) -0.0019(14) 0.0026(13) 0.0037(14)
N2 0.0331(18) 0.0422(19) 0.0298(14) -0.0013(14) 0.0008(13) 0.0007(14)
O1 0.073(2) 0.0337(15) 0.0666(18) -0.0033(14) -0.0003(19) -0.0009(14)
O2 0.094(2) 0.0483(17) 0.0460(16) 0.0106(14) -0.0155(17) 0.0000(16)
O3 0.073(2) 0.062(2) 0.074(2) 0.0054(19) 0.0225(18) 0.0105(17)
S1 0.0602(7) 0.0338(5) 0.0398(5) 0.0018(4) -0.0055(5) 0.0023(5)
C1 0.0308(19) 0.035(2) 0.0320(18) 0.0025(16) 0.0003(15) -0.0011(15)
C2 0.045(2) 0.0316(18) 0.046(2) 0.0019(18) -0.0078(19) -0.0008(16)
C3 0.048(3) 0.041(2) 0.064(3) 0.006(2) -0.007(2) -0.0111(18)
C4 0.0283(19) 0.038(2) 0.038(2) -0.0006(18) -0.0018(15) 0.0032(17)
C5 0.035(2) 0.0266(19) 0.034(2) 0.0042(17) -0.0014(16) -0.0014(16)
C6 0.048(2) 0.040(2) 0.038(2) 0.008(2) -0.001(2) 0.0026(18)
C7 0.061(3) 0.054(3) 0.0287(19) 0.000(2) 0.003(2) -0.005(2)
C8 0.048(3) 0.051(3) 0.038(2) -0.004(2) 0.006(2) 0.0068(19)
C9 0.034(2) 0.052(3) 0.040(2) -0.003(2) 0.0017(18) 0.0024(18)
C10 0.038(2) 0.044(2) 0.040(2) -0.0064(19) 0.0022(18) 0.0051(18)
C11 0.043(2) 0.035(2) 0.040(2) -0.0021(19) -0.0118(18) 0.0015(18)
C12 0.058(3) 0.046(3) 0.045(2) 0.004(2) -0.007(2) -0.002(2)
C13 0.102(4) 0.042(3) 0.049(3) 0.005(2) -0.017(3) -0.015(3)
C14 0.126(5) 0.041(3) 0.061(3) 0.001(3) -0.028(4) 0.005(3)
C15 0.091(4) 0.048(3) 0.068(3) -0.016(3) -0.027(3) 0.029(3)
C16 0.054(3) 0.045(3) 0.046(2) -0.009(2) -0.014(2) 0.014(2)
C17 0.082(4) 0.052(3) 0.069(3) 0.003(3) -0.020(3) 0.002(3)

loop_
_atom_type_symbol
_atom_type_description
_atom_type_scat_dispersion_real
_atom_type_scat_dispersion_imag
_atom_type_scat_source
C C 0.0033 0.0016 'International Tables Vol C Tables 4.2.6.8 and 6.1.1.4'
H H 0.0000 0.0000 'International Tables Vol C Tables 4.2.6.8 and 6.1.1.4'
N N 0.0061 0.0033 'International Tables Vol C Tables 4.2.6.8 and 6.1.1.4'
O O 0.0106 0.0060 'International Tables Vol C Tables 4.2.6.8 and 6.1.1.4'
Mn Mn 0.3368 0.7283 'International Tables Vol C Tables 4.2.6.8 and 6.1.1.4'
S S 0.1246 0.1234 'International Tables Vol C Tables 4.2.6.8 and 6.1.1.4'
F F 0.0171 0.0103 'International Tables Vol C Tables 4.2.6.8 and 6.1.1.4'

loop_
_geom_angle_atom_site_label_1
_geom_angle_atom_site_label_2
_geom_angle_atom_site_label_3
_geom_angle
_geom_angle_site_symmetry_1
_geom_angle_site_symmetry_3
O1 Mn1 O1 92.38(17) 7 .
O1 Mn1 N2 91.98(11) 7 .
O1 Mn1 N2 98.64(11) . .
O1 Mn1 N2 98.64(11) 7 7
O1 Mn1 N2 91.98(11) . 7
N2 Mn1 N2 164.66(14) . 7
O1 Mn1 N1 165.55(10) 7 7
O1 Mn1 N1 94.36(11) . 7
N2 Mn1 N1 74.38(10) . 7
N2 Mn1 N1 93.89(10) 7 7
O1 Mn1 N1 94.36(11) 7 .
O1 Mn1 N1 165.55(10) . .
N2 Mn1 N1 93.89(10) . .
N2 Mn1 N1 74.38(10) 7 .
N1 Mn1 N1 82.07(14) 7 .
C10 N1 C1 112.5(3) . .
C10 N1 C4 109.3(3) . .
C1 N1 C4 114.9(2) . .
C10 N1 Mn1 110.1(2) . .
C1 N1 Mn1 106.55(19) . .
C4 N1 Mn1 103.1(2) . .
C5 N2 C9 119.1(3) . .
C5 N2 Mn1 114.8(2) . .
C9 N2 Mn1 126.0(2) . .
S1 O1 Mn1 163.0(2) . .
O2 S1 O3 116.82(19) . .
O2 S1 O1 114.18(18) . .
O3 S1 O1 113.37(19) . .
O2 S1 C17 104.7(2) . .
O3 S1 C17 102.6(2) . .
O1 S1 C17 102.9(2) . .
N1 C1 C2 113.0(3) . .
N1 C1 C1 114.1(2) . 7
C2 C1 C1 107.4(2) . 7
N1 C1 H1 107.4 . .
C2 C1 H1 107.4 . .
C1 C1 H1 107.4 7 .
C3 C2 C1 113.0(3) . .
C3 C2 H2A 109.0 . .
C1 C2 H2A 109.0 . .
C3 C2 H2B 109.0 . .
C1 C2 H2B 109.0 . .
H2A C2 H2B 107.8 . .
C2 C3 C3 109.1(3) . 7
C2 C3 H3A 109.9 . .
C3 C3 H3A 109.9 7 .
C2 C3 H3B 109.9 . .
C3 C3 H3B 109.9 7 .
H3A C3 H3B 108.3 . .
N1 C4 C5 110.5(3) . 7
N1 C4 C11 116.9(3) . .
C5 C4 C11 113.6(3) 7 .
N1 C4 H4 104.8 . .
C5 C4 H4 104.8 7 .
C11 C4 H4 104.8 . .
N2 C5 C6 120.3(3) . .
N2 C5 C4 115.9(3) . 7
C6 C5 C4 123.6(3) . 7
C7 C6 C5 119.3(4) . .
C7 C6 H6 120.4 . .
C5 C6 H6 120.4 . .
C8 C7 C6 120.1(4) . .
C8 C7 H7 119.9 . .
C6 C7 H7 119.9 . .
C7 C8 C9 117.9(4) . .
C7 C8 H8 121.0 . .
C9 C8 H8 121.0 . .
N2 C9 C8 123.0(4) . .
N2 C9 H9 118.5 . .
C8 C9 H9 118.5 . .
N1 C10 H10A 109.5 . .
N1 C10 H10B 109.5 . .
H10A C10 H10B 109.5 . .
N1 C10 H10C 109.5 . .
H10A C10 H10C 109.5 . .
H10B C10 H10C 109.5 . .
C12 C11 C16 118.2(4) . .
C12 C11 C4 123.1(3) . .
C16 C11 C4 118.5(4) . .
C13 C12 C11 121.2(4) . .
C13 C12 H12 119.4 . .
C11 C12 H12 119.4 . .
C12 C13 C14 120.1(5) . .
C12 C13 H13 120.0 . .
C14 C13 H13 120.0 . .
C15 C14 C13 120.1(5) . .
C15 C14 H14 119.9 . .
C13 C14 H14 119.9 . .
C14 C15 C16 120.9(5) . .
C14 C15 H15 119.5 . .
C16 C15 H15 119.5 . .
C15 C16 C11 119.5(4) . .
C15 C16 H16 120.2 . .
C11 C16 H16 120.2 . .
F2 C17 F1 109.5(4) . .
F2 C17 F3 108.3(5) . .
F1 C17 F3 105.8(5) . .
F2 C17 S1 112.2(4) . .
F1 C17 S1 111.1(4) . .
F3 C17 S1 109.8(4) . .

loop_
_geom_bond_atom_site_label_1
_geom_bond_atom_site_label_2
_geom_bond_distance
_geom_bond_site_symmetry_2
Mn1 O1 2.170(2) 7
Mn1 O1 2.170(2) .
Mn1 N2 2.241(3) .
Mn1 N2 2.241(3) 7
Mn1 N1 2.287(3) 7
Mn1 N1 2.287(3) .
F1 C17 1.308(5) .
F2 C17 1.287(5) .
F3 C17 1.339(6) .
N1 C10 1.469(4) .
N1 C1 1.504(4) .
N1 C4 1.512(4) .
N2 C5 1.335(4) .
N2 C9 1.341(5) .
O1 S1 1.439(3) .
O2 S1 1.413(3) .
O3 S1 1.422(3) .
S1 C17 1.817(5) .
C1 C2 1.536(5) .
C1 C1 1.552(6) 7
C1 H1 0.9800 .
C2 C3 1.516(5) .
C2 H2A 0.9700 .
C2 H2B 0.9700 .
C3 C3 1.538(8) 7
C3 H3A 0.9700 .
C3 H3B 0.9700 .
C4 C5 1.513(5) 7
C4 C11 1.526(5) .
C4 H4 0.9800 .
C5 C6 1.393(5) .
C5 C4 1.513(5) 7
C6 C7 1.379(5) .
C6 H6 0.9300 .
C7 C8 1.355(5) .
C7 H7 0.9300 .
C8 C9 1.377(5) .
C8 H8 0.9300 .
C9 H9 0.9300 .
C10 H10A 0.9600 .
C10 H10B 0.9600 .
C10 H10C 0.9600 .
C11 C12 1.387(5) .
C11 C16 1.405(5) .
C12 C13 1.372(5) .
C12 H12 0.9300 .
C13 C14 1.374(7) .
C13 H13 0.9300 .
C14 C15 1.359(7) .
C14 H14 0.9300 .
C15 C16 1.387(6) .
C15 H15 0.9300 .
C16 H16 0.9300 .

loop_
_geom_torsion_atom_site_label_1
_geom_torsion_atom_site_label_2
_geom_torsion_atom_site_label_3
_geom_torsion_atom_site_label_4
_geom_torsion
_geom_torsion_site_symmetry_1
_geom_torsion_site_symmetry_4
O1 Mn1 N1 C10 -55.4(2) 7 .
O1 Mn1 N1 C10 -173.0(4) . .
N2 Mn1 N1 C10 36.9(2) . .
N2 Mn1 N1 C10 -153.2(2) 7 .
N1 Mn1 N1 C10 110.5(2) 7 .
O1 Mn1 N1 C1 -177.69(19) 7 .
O1 Mn1 N1 C1 64.8(5) . .
N2 Mn1 N1 C1 -85.4(2) . .
N2 Mn1 N1 C1 84.5(2) 7 .
N1 Mn1 N1 C1 -11.78(15) 7 .
O1 Mn1 N1 C4 61.0(2) 7 .
O1 Mn1 N1 C4 -56.5(5) . .
N2 Mn1 N1 C4 153.33(19) . .
N2 Mn1 N1 C4 -36.73(18) 7 .
N1 Mn1 N1 C4 -133.0(2) 7 .
O1 Mn1 N2 C5 -162.0(2) 7 .
O1 Mn1 N2 C5 -69.3(3) . .
N2 Mn1 N2 C5 64.0(2) 7 .
N1 Mn1 N2 C5 22.8(2) 7 .
N1 Mn1 N2 C5 103.5(2) . .
O1 Mn1 N2 C9 16.0(3) 7 .
O1 Mn1 N2 C9 108.7(3) . .
N2 Mn1 N2 C9 -117.9(3) 7 .
N1 Mn1 N2 C9 -159.1(3) 7 .
N1 Mn1 N2 C9 -78.5(3) . .
O1 Mn1 O1 S1 -140.2(7) 7 .
N2 Mn1 O1 S1 127.4(7) . .
N2 Mn1 O1 S1 -41.5(7) 7 .
N1 Mn1 O1 S1 52.6(7) 7 .
N1 Mn1 O1 S1 -22.4(10) . .
Mn1 O1 S1 O2 -138.9(6) . .
Mn1 O1 S1 O3 -1.8(7) . .
Mn1 O1 S1 C17 108.3(7) . .
C10 N1 C1 C2 36.5(4) . .
C4 N1 C1 C2 -89.3(4) . .
Mn1 N1 C1 C2 157.2(2) . .
C10 N1 C1 C1 -86.5(4) . 7
C4 N1 C1 C1 147.6(3) . 7
Mn1 N1 C1 C1 34.2(4) . 7
N1 C1 C2 C3 172.2(3) . .
C1 C1 C2 C3 -61.1(4) 7 .
C1 C2 C3 C3 59.0(5) . 7
C10 N1 C4 C5 165.3(3) . 7
C1 N1 C4 C5 -67.2(4) . 7
Mn1 N1 C4 C5 48.3(3) . 7
C10 N1 C4 C11 -62.7(4) . .
C1 N1 C4 C11 64.8(4) . .
Mn1 N1 C4 C11 -179.7(3) . .
C9 N2 C5 C6 -5.2(5) . .
Mn1 N2 C5 C6 173.1(3) . .
C9 N2 C5 C4 179.9(3) . 7
Mn1 N2 C5 C4 -1.9(4) . 7
N2 C5 C6 C7 5.2(6) . .
C4 C5 C6 C7 179.8(3) 7 .
C5 C6 C7 C8 -2.3(6) . .
C6 C7 C8 C9 -0.5(6) . .
C5 N2 C9 C8 2.4(6) . .
Mn1 N2 C9 C8 -175.6(3) . .
C7 C8 C9 N2 0.5(7) . .
N1 C4 C11 C12 -83.5(4) . .
C5 C4 C11 C12 47.1(5) 7 .
N1 C4 C11 C16 100.6(4) . .
C5 C4 C11 C16 -128.8(4) 7 .
C16 C11 C12 C13 1.0(6) . .
C4 C11 C12 C13 -174.8(4) . .
C11 C12 C13 C14 -0.2(6) . .
C12 C13 C14 C15 -0.7(7) . .
C13 C14 C15 C16 0.8(7) . .
C14 C15 C16 C11 0.0(7) . .
C12 C11 C16 C15 -0.9(6) . .
C4 C11 C16 C15 175.1(4) . .
O2 S1 C17 F2 -177.4(4) . .
O3 S1 C17 F2 60.1(4) . .
O1 S1 C17 F2 -57.8(4) . .
O2 S1 C17 F1 59.6(5) . .
O3 S1 C17 F1 -62.8(4) . .
O1 S1 C17 F1 179.3(4) . .
O2 S1 C17 F3 -57.0(4) . .
O3 S1 C17 F3 -179.5(3) . .
O1 S1 C17 F3 62.6(4) . .
